data_7719961
loop_
_publ_author_name
'Ferrari-Argach\'a, Carolina'
'Valiero, Santiago'
'Rojas-Dotti, Carlos'
'Loaces, Aparicio'
'Chiozzone, Ra\'ul'
'Moliner, Fernando Nicol\'as'
'Suescun, Leopoldo'
'Cano, Joan'
'Lloret, Francesc'
'Mart\'inez-Lillo, Jos\'e'
'Gonz\'alez, Ricardo'

_publ_section_title
;
 Self-assembly of lanthanide-based Single-Ion Magnets (SIMs) into 1D
 networks via Re(IV)-based metalloligands
;
_journal_name_full 'Dalton Transactions'
_journal_paper_doi 10.1039/D5DT01890K
_journal_year 2025
_chemical_formula_sum 'C61 H97 Br10 N6 O11 Re2 Tb'
_chemical_formula_weight 2420.86
_space_group_crystal_system monoclinic
_space_group_IT_number 14
_space_group_name_Hall '-P 2ybc'
_space_group_name_H-M_alt 'P 1 21/c 1'
_atom_sites_solution_hydrogens geom
_audit_creation_method SHELXL-2018/3
_audit_update_record
;
2025-11-04 deposited with the CCDC.	2025-12-01 downloaded from the CCDC.
;
_cell_angle_alpha 90
_cell_angle_beta 113.926(5)
_cell_angle_gamma 90
_cell_formula_units_Z 4
_cell_length_a 18.4143(7)
_cell_length_b 35.6069(10)
_cell_length_c 15.8737(8)
_cell_measurement_reflns_used 1387
_cell_measurement_temperature 293(2)
_cell_measurement_theta_max 26.40
_cell_measurement_theta_min 2.60
_cell_volume 9513.6(8)
_computing_data_collection 'APEX3 (Bruker, 2016)'
_computing_data_reduction 'APEX3 (Bruker, 2016)'
_computing_molecular_graphics 'SHELXLE 2011 (Sheldrick, 2008)'
_computing_publication_material 'SHELXLE 2011 (Sheldrick, 2008)'
_computing_structure_refinement 'SHELXL-2018/3 (Sheldrick, 2018)'
_computing_structure_solution 'SHELXT 2014/5 (Sheldrick, 2014)'
_diffrn_ambient_temperature 293(2)
_diffrn_measured_fraction_theta_full 0.998
_diffrn_measured_fraction_theta_max 0.998
_diffrn_measurement_device_type 'Rigaku Oxford Diffraction SuperNova'
_diffrn_radiation_type MoK\a
_diffrn_radiation_wavelength 0.71073
_diffrn_reflns_av_R_equivalents 0.1078
_diffrn_reflns_av_unetI/netI 0.0620
_diffrn_reflns_Laue_measured_fraction_full 0.998
_diffrn_reflns_Laue_measured_fraction_max 0.998
_diffrn_reflns_limit_h_max 22
_diffrn_reflns_limit_h_min -22
_diffrn_reflns_limit_k_max 42
_diffrn_reflns_limit_k_min -42
_diffrn_reflns_limit_l_max 19
_diffrn_reflns_limit_l_min -19
_diffrn_reflns_number 144734
_diffrn_reflns_point_group_measured_fraction_full 0.998
_diffrn_reflns_point_group_measured_fraction_max 0.998
_diffrn_reflns_theta_full 25.242
_diffrn_reflns_theta_max 25.350
_diffrn_reflns_theta_min 2.785
_exptl_absorpt_coefficient_mu 7.533
_exptl_absorpt_correction_T_max 0.983
_exptl_absorpt_correction_T_min 0.976
_exptl_absorpt_correction_type multi-scan
_exptl_absorpt_process_details SADABS
_exptl_crystal_colour orange
_exptl_crystal_density_diffrn 1.690
_exptl_crystal_description block
_exptl_crystal_F_000 5230
_exptl_crystal_size_max 0.12
_exptl_crystal_size_mid 0.10
_exptl_crystal_size_min 0.09
_refine_diff_density_max 1.644
_refine_diff_density_min -1.886
_refine_diff_density_rms 0.169
_refine_ls_extinction_method none
_refine_ls_goodness_of_fit_ref 1.086
_refine_ls_hydrogen_treatment constr
_refine_ls_matrix_type full
_refine_ls_number_parameters 986
_refine_ls_number_reflns 17395
_refine_ls_number_restraints 1170
_refine_ls_restrained_S_all 1.078
_refine_ls_R_factor_all 0.0886
_refine_ls_R_factor_gt 0.0664
_refine_ls_shift/su_max 0.004
_refine_ls_structure_factor_coef Fsqd
_refine_ls_weighting_details 'w=1/[\s^2^(Fo^2^)+(0.0159P)^2^+142.4526P] where P=(Fo^2^+2Fc^2^)/3'
_refine_ls_weighting_scheme calc
_refine_ls_wR_factor_gt 0.1145
_refine_ls_wR_factor_ref 0.1220
_reflns_Friedel_coverage 0.000
_reflns_number_gt 13532
_reflns_number_total 17395
_reflns_threshold_expression 'I > 2\s(I)'
_cod_data_source_file d5dt01890k2.cif
_cod_data_source_block 2407411
_cod_depositor_comments
;
The following automatic conversions were performed:

data item '_exptl_absorpt_correction_type' value 'multi scan' was
changed to 'multi-scan' in accordance with the
/home/data/users/saulius/crontab/automatic-downloads/rss-feeds/RSC/lib/dictionaries/cif_core.dic
dictionary named 'cif_core.dic' version 2.4.2 last updated on
2011-04-26.

Automatic conversion script
Id: cif_fix_values 8170 2020-07-09 18:12:32Z antanas 
;
_cod_original_cell_volume 9513.7(7)
_cod_original_sg_symbol_H-M 'P 21/c'
_cod_database_code 7719961
_shelx_shelxl_version_number 2018/3
_shelx_space_group_comment
;
The symmetry employed for this shelxl refinement is uniquely defined
by the following loop, which should always be used as a source of
symmetry information in preference to the above space-group names.
They are only intended as comments.
;

loop_
_space_group_symop_operation_xyz
'x, y, z'
'-x, y+1/2, -z+1/2'
'-x, -y, -z'
'x, -y-1/2, z-1/2'

loop_
_atom_site_label
_atom_site_type_symbol
_atom_site_fract_x
_atom_site_fract_y
_atom_site_fract_z
_atom_site_U_iso_or_equiv
_atom_site_adp_type
_atom_site_occupancy
_atom_site_site_symmetry_order
_atom_site_calc_flag
_atom_site_refinement_flags_posn
_atom_site_refinement_flags_adp
_atom_site_refinement_flags_occupancy
_atom_site_disorder_assembly
_atom_site_disorder_group
Re1 Re 0.48843(2) 0.69140(2) 0.33188(3) 0.03318(12) Uani 1 1 d . . . . .
Re2 Re 0.97971(2) 0.66633(2) 0.63698(3) 0.03821(13) Uani 1 1 d . . . . .
Tb1 Tb 0.71037(3) 0.49412(2) 0.44288(3) 0.02269(11) Uani 1 1 d . . . . .
Br1 Br 0.34170(7) 0.68536(4) 0.24092(11) 0.0696(5) Uani 1 1 d . . . . .
Br2 Br 0.51282(7) 0.65409(3) 0.21327(9) 0.0469(3) Uani 1 1 d . . . . .
Br3 Br 0.63351(6) 0.69375(3) 0.42677(8) 0.0323(2) Uani 1 1 d . . . . .
Br4 Br 0.46404(8) 0.72206(3) 0.45889(12) 0.0616(4) Uani 1 1 d . . . . .
Br5 Br 0.49147(7) 0.75099(3) 0.25412(12) 0.0624(4) Uani 1 1 d . . . . .
Br6 Br 0.83718(6) 0.66782(3) 0.52926(8) 0.0409(3) Uani 1 1 d . . . . .
Br7 Br 0.94669(8) 0.62417(4) 0.74187(9) 0.0634(4) Uani 1 1 d . . . . .
Br8 Br 1.12337(7) 0.66155(4) 0.74088(11) 0.0703(5) Uani 1 1 d . . . . .
Br9 Br 1.01249(8) 0.70368(3) 0.52337(12) 0.0620(4) Uani 1 1 d . . . . .
Br10 Br 0.96721(7) 0.72320(4) 0.71887(11) 0.0726(5) Uani 1 1 d . . . . .
O1 O 0.5772(4) 0.51277(18) 0.4340(6) 0.0384(19) Uani 1 1 d . . . . .
O2 O 0.6655(4) 0.55723(18) 0.4597(5) 0.0313(17) Uani 1 1 d . . . . .
O3 O 1.1730(3) 0.54667(17) 0.4806(5) 0.0253(15) Uani 1 1 d . . . . .
O4 O 1.1862(4) 0.60886(18) 0.5024(6) 0.044(2) Uani 1 1 d . . . . .
O5 O 0.3438(4) 0.55771(18) 0.5145(6) 0.0391(19) Uani 1 1 d . . . . .
O6 O 0.2966(4) 0.61374(19) 0.4583(6) 0.0400(19) Uani 1 1 d . . . . .
O7 O 0.8234(3) 0.53177(17) 0.4767(4) 0.0244(15) Uani 1 1 d . . . . .
O8 O 0.8825(4) 0.50769(18) 0.3888(5) 0.0305(16) Uani 1 1 d . . . . .
O9 O 0.7596(4) 0.46779(18) 0.3339(4) 0.0281(15) Uani 1 1 d . . . . .
N1 N 0.4850(4) 0.6374(2) 0.3970(6) 0.0249(18) Uani 1 1 d . . . . .
N2 N 0.9935(4) 0.6162(2) 0.5662(6) 0.0275(19) Uani 1 1 d . . . . .
N3 N 0.6080(5) 0.4626(2) 0.2958(6) 0.033(2) Uani 1 1 d . . . . .
N4 N 0.6915(5) 0.5358(2) 0.2939(6) 0.034(2) Uani 1 1 d . . . . .
C1 C 0.4242(5) 0.6289(3) 0.4190(7) 0.027(2) Uani 1 1 d . . . . .
H1 H 0.385682 0.647133 0.410858 0.033 Uiso 1 1 calc R U . . .
C2 C 0.4164(5) 0.5948(3) 0.4530(6) 0.023(2) Uani 1 1 d . . . . .
C3 C 0.4711(5) 0.5667(3) 0.4620(7) 0.028(2) Uani 1 1 d . . . . .
H3 H 0.465357 0.542769 0.482250 0.034 Uiso 1 1 calc R U . . .
C4 C 0.5347(5) 0.5754(3) 0.4399(7) 0.024(2) Uani 1 1 d . . . . .
C5 C 0.5409(6) 0.6113(3) 0.4086(7) 0.030(2) Uani 1 1 d . . . . .
H5 H 0.584445 0.617348 0.395496 0.036 Uiso 1 1 calc R U . . .
C6 C 0.5967(6) 0.5465(3) 0.4456(7) 0.026(2) Uani 1 1 d . . . . .
C7 C 1.0601(5) 0.6118(3) 0.5491(7) 0.026(2) Uani 1 1 d . . . . .
H7 H 1.098397 0.630679 0.567729 0.031 Uiso 1 1 calc R U . . .
C8 C 1.0727(5) 0.5808(2) 0.5058(6) 0.0176(19) Uani 1 1 d . . . . .
C9 C 1.0150(5) 0.5534(2) 0.4753(7) 0.023(2) Uani 1 1 d . . . . .
H9 H 1.022509 0.532001 0.446242 0.028 Uiso 1 1 calc R U . . .
C10 C 0.9461(5) 0.5581(2) 0.4882(6) 0.0175(19) Uani 1 1 d . . . . .
C11 C 0.9387(5) 0.5894(2) 0.5365(6) 0.021(2) Uani 1 1 d . . . . .
H11 H 0.893499 0.591662 0.548475 0.025 Uiso 1 1 calc R U . . .
C12 C 0.8793(5) 0.5300(2) 0.4491(7) 0.023(2) Uani 1 1 d . . . . .
C13 C 1.1499(5) 0.5779(3) 0.4950(7) 0.023(2) Uani 1 1 d . . . . .
C14 C 0.3471(5) 0.5876(3) 0.4785(7) 0.025(2) Uani 1 1 d . . . . .
C15 C 0.5341(6) 0.4505(3) 0.2834(9) 0.045(3) Uani 1 1 d . . . . .
H15 H 0.517829 0.452573 0.331523 0.054 Uiso 1 1 calc R U . . .
C16 C 0.4835(7) 0.4352(3) 0.2015(10) 0.059(4) Uani 1 1 d . . . . .
H16 H 0.434058 0.426661 0.196033 0.071 Uiso 1 1 calc R U . . .
C17 C 0.5029(8) 0.4321(3) 0.1273(9) 0.057(4) Uani 1 1 d . . . . .
H17 H 0.467423 0.422237 0.071520 0.069 Uiso 1 1 calc R U . . .
C18 C 0.5788(7) 0.4445(3) 0.1389(9) 0.051(3) Uani 1 1 d . . . . .
H18 H 0.595332 0.443216 0.090841 0.061 Uiso 1 1 calc R U . . .
C19 C 0.6283(6) 0.4587(3) 0.2243(8) 0.036(3) Uani 1 1 d . . . . .
C20 C 0.7114(6) 0.4751(3) 0.2418(8) 0.039(3) Uani 1 1 d . . . . .
O10 O 0.7406(15) 0.4587(16) 0.172(3) 0.061(3) Uani 0.310(16) 1 d D U P A 1
C26 C 0.8216(14) 0.4535(13) 0.2046(16) 0.067(4) Uani 0.310(16) 1 d D U P A 1
H26A H 0.838286 0.432634 0.247639 0.080 Uiso 0.310(16) 1 calc R U P A 1
H26B H 0.849830 0.475907 0.235267 0.080 Uiso 0.310(16) 1 calc R U P A 1
C27 C 0.838(2) 0.4445(15) 0.1144(17) 0.090(9) Uani 0.310(16) 1 d D U P A 1
H27A H 0.889441 0.453318 0.123371 0.135 Uiso 0.310(16) 1 calc R U P A 1
H27B H 0.798265 0.456983 0.062075 0.135 Uiso 0.310(16) 1 calc R U P A 1
H27C H 0.834390 0.417913 0.103676 0.135 Uiso 0.310(16) 1 calc R U P A 1
O10A O 0.7390(9) 0.4618(6) 0.1833(12) 0.061(3) Uani 0.690(16) 1 d D U P A 2
C26A C 0.7689(11) 0.4258(5) 0.1947(11) 0.066(4) Uani 0.690(16) 1 d D U P A 2
H26C H 0.729538 0.407775 0.195187 0.079 Uiso 0.690(16) 1 calc R U P A 2
H26D H 0.815879 0.423550 0.251770 0.079 Uiso 0.690(16) 1 calc R U P A 2
C27A C 0.7903(15) 0.4192(8) 0.1073(13) 0.108(7) Uani 0.690(16) 1 d D U P A 2
H27D H 0.844744 0.425943 0.123085 0.162 Uiso 0.690(16) 1 calc R U P A 2
H27E H 0.756369 0.434391 0.056753 0.162 Uiso 0.690(16) 1 calc R U P A 2
H27F H 0.782677 0.393169 0.089746 0.162 Uiso 0.690(16) 1 calc R U P A 2
C21 C 0.7007(6) 0.5169(3) 0.2251(7) 0.032(2) Uani 1 1 d . . . . .
C22 C 0.6963(6) 0.5349(4) 0.1453(8) 0.048(3) Uani 1 1 d . . . . .
H22 H 0.700518 0.521020 0.097773 0.057 Uiso 1 1 calc R U . . .
C23 C 0.6859(7) 0.5730(4) 0.1369(10) 0.055(4) Uani 1 1 d . . . . .
H23 H 0.683771 0.585642 0.084655 0.066 Uiso 1 1 calc R U . . .
C24 C 0.6788(7) 0.5920(3) 0.2090(10) 0.055(4) Uani 1 1 d . . . . .
H24 H 0.671923 0.617897 0.205754 0.066 Uiso 1 1 calc R U . . .
C25 C 0.6817(6) 0.5730(3) 0.2851(8) 0.037(3) Uani 1 1 d . . . . .
H25 H 0.676677 0.586453 0.332634 0.045 Uiso 1 1 calc R U . . .
N5 N 0.2633(4) 0.24354(17) 0.2709(4) 0.0434(15) Uani 1 1 d D U . . .
C28 C 0.1911(6) 0.2225(2) 0.2691(8) 0.0427(19) Uani 1 1 d D U . . .
H28A H 0.193704 0.221787 0.331305 0.051 Uiso 1 1 calc R U . . .
H28B H 0.144069 0.236654 0.231701 0.051 Uiso 1 1 calc R U . . .
C29 C 0.1809(6) 0.1828(2) 0.2328(9) 0.050(2) Uani 1 1 d D U . . .
H29A H 0.176918 0.183161 0.169924 0.060 Uiso 1 1 calc R U . . .
H29B H 0.227800 0.168316 0.269527 0.060 Uiso 1 1 calc R U . . .
C30 C 0.1097(7) 0.1638(3) 0.2344(10) 0.063(3) Uani 1 1 d D U . . .
H30A H 0.114472 0.163391 0.297480 0.075 Uiso 1 1 calc R U . . .
H30B H 0.063403 0.178740 0.198737 0.075 Uiso 1 1 calc R U . . .
C31 C 0.0955(9) 0.1248(3) 0.1984(10) 0.076(4) Uani 1 1 d D U . . .
H31A H 0.052198 0.114104 0.209095 0.114 Uiso 1 1 calc R U . . .
H31B H 0.142523 0.110073 0.229265 0.114 Uiso 1 1 calc R U . . .
H31C H 0.082622 0.125094 0.133381 0.114 Uiso 1 1 calc R U . . .
C32 C 0.2568(6) 0.2482(3) 0.1729(6) 0.052(2) Uani 1 1 d D U . . .
H32A H 0.305821 0.259090 0.175276 0.062 Uiso 1 1 calc R U . . .
H32B H 0.251352 0.223529 0.145105 0.062 Uiso 1 1 calc R U . . .
C33 C 0.1886(8) 0.2723(4) 0.1120(7) 0.068(2) Uani 1 1 d D U . . .
H33A H 0.139610 0.260908 0.108682 0.081 Uiso 1 1 calc R U . . .
H33B H 0.193244 0.296599 0.141221 0.081 Uiso 1 1 calc R U . . .
C34 C 0.1818(9) 0.2783(4) 0.0171(7) 0.085(3) Uani 1 1 d D U . . .
H34A H 0.179173 0.253918 -0.011350 0.102 Uiso 1 1 calc R U . . .
H34B H 0.229902 0.290534 0.020370 0.102 Uiso 1 1 calc R U . . .
C35 C 0.1128(11) 0.3008(5) -0.0436(10) 0.121(5) Uani 1 1 d D U . . .
H35A H 0.102166 0.295657 -0.106892 0.182 Uiso 1 1 calc R U . . .
H35B H 0.124420 0.327066 -0.031363 0.182 Uiso 1 1 calc R U . . .
H35C H 0.067049 0.294436 -0.031985 0.182 Uiso 1 1 calc R U . . .
C36 C 0.2654(6) 0.2818(2) 0.3145(8) 0.045(2) Uani 1 1 d D U . . .
H36A H 0.215403 0.294478 0.280077 0.054 Uiso 1 1 calc R U . . .
H36B H 0.269387 0.278036 0.376753 0.054 Uiso 1 1 calc R U . . .
C37 C 0.3322(7) 0.3070(2) 0.3183(9) 0.056(2) Uani 1 1 d D U . . .
H37A H 0.381170 0.298283 0.366921 0.067 Uiso 1 1 calc R U . . .
H37B H 0.338203 0.304958 0.260514 0.067 Uiso 1 1 calc R U . . .
C38 C 0.3208(7) 0.3473(3) 0.3350(10) 0.070(3) Uani 1 1 d D U . . .
H38A H 0.315664 0.349380 0.393257 0.084 Uiso 1 1 calc R U . . .
H38B H 0.271433 0.355901 0.286940 0.084 Uiso 1 1 calc R U . . .
C39 C 0.3862(9) 0.3725(4) 0.3374(11) 0.092(4) Uani 1 1 d D U . . .
H39A H 0.394139 0.369490 0.281640 0.138 Uiso 1 1 calc R U . . .
H39B H 0.434229 0.366109 0.389320 0.138 Uiso 1 1 calc R U . . .
H39C H 0.372350 0.398089 0.342833 0.138 Uiso 1 1 calc R U . . .
C40 C 0.3387(6) 0.2215(3) 0.3245(7) 0.058(2) Uani 1 1 d D U . . .
H40A H 0.337882 0.198556 0.291254 0.069 Uiso 1 1 calc R U . . .
H40B H 0.384011 0.236203 0.327235 0.069 Uiso 1 1 calc R U . . .
C41 C 0.3501(8) 0.2115(4) 0.4212(7) 0.076(3) Uani 1 1 d D U . . .
H41A H 0.364304 0.234219 0.458120 0.091 Uiso 1 1 calc R U . . .
H41B H 0.299533 0.202991 0.419519 0.091 Uiso 1 1 calc R U . . .
C42 C 0.4102(9) 0.1827(4) 0.4684(9) 0.093(3) Uani 1 1 d D U . . .
H42A H 0.461913 0.192362 0.476687 0.112 Uiso 1 1 calc R U . . .
H42B H 0.399581 0.160879 0.428587 0.112 Uiso 1 1 calc R U . . .
C43 C 0.4141(11) 0.1704(4) 0.5595(9) 0.109(5) Uani 1 1 d D U . . .
H43A H 0.369705 0.154357 0.550803 0.163 Uiso 1 1 calc R U . . .
H43B H 0.412438 0.191986 0.594905 0.163 Uiso 1 1 calc R U . . .
H43C H 0.462650 0.156883 0.591725 0.163 Uiso 1 1 calc R U . . .
N6 N 0.7715(4) 0.25283(18) 0.5236(5) 0.0454(12) Uani 0.622(6) 1 d D U P B 1
C44 C 0.7600(9) 0.2748(4) 0.4377(9) 0.0465(18) Uani 0.622(6) 1 d D U P B 1
H44A H 0.745818 0.257167 0.386905 0.056 Uiso 0.622(6) 1 calc R U P B 1
H44B H 0.810731 0.285756 0.446263 0.056 Uiso 0.622(6) 1 calc R U P B 1
C45 C 0.6986(10) 0.3058(5) 0.4096(11) 0.049(2) Uani 0.622(6) 1 d D U P B 1
H45A H 0.647351 0.295342 0.400700 0.059 Uiso 0.622(6) 1 calc R U P B 1
H45B H 0.712924 0.324231 0.458625 0.059 Uiso 0.622(6) 1 calc R U P B 1
C46 C 0.6922(11) 0.3245(5) 0.3235(11) 0.055(2) Uani 0.622(6) 1 d D U P B 1
H46A H 0.745447 0.331363 0.331086 0.067 Uiso 0.622(6) 1 calc R U P B 1
H46B H 0.672956 0.306007 0.274520 0.067 Uiso 0.622(6) 1 calc R U P B 1
C47 C 0.6420(12) 0.3581(5) 0.2912(14) 0.061(3) Uani 0.622(6) 1 d D U P B 1
H47A H 0.599987 0.357222 0.312310 0.092 Uiso 0.622(6) 1 calc R U P B 1
H47B H 0.619630 0.358823 0.225081 0.092 Uiso 0.622(6) 1 calc R U P B 1
H47C H 0.673608 0.380168 0.315167 0.092 Uiso 0.622(6) 1 calc R U P B 1
C48 C 0.7795(8) 0.2796(4) 0.6020(9) 0.047(2) Uani 0.622(6) 1 d D U P B 1
H48A H 0.730300 0.293578 0.583781 0.056 Uiso 0.622(6) 1 calc R U P B 1
H48B H 0.784773 0.264526 0.655154 0.056 Uiso 0.622(6) 1 calc R U P B 1
C49 C 0.8471(9) 0.3074(4) 0.6323(12) 0.050(2) Uani 0.622(6) 1 d D U P B 1
H49A H 0.896831 0.293657 0.656029 0.060 Uiso 0.622(6) 1 calc R U P B 1
H49B H 0.844555 0.321440 0.578810 0.060 Uiso 0.622(6) 1 calc R U P B 1
C50 C 0.8472(10) 0.3342(5) 0.7035(12) 0.053(3) Uani 0.622(6) 1 d D U P B 1
H50A H 0.796588 0.347250 0.678627 0.064 Uiso 0.622(6) 1 calc R U P B 1
H50B H 0.848324 0.319537 0.755458 0.064 Uiso 0.622(6) 1 calc R U P B 1
C51 C 0.9096(11) 0.3630(5) 0.7401(14) 0.063(4) Uani 0.622(6) 1 d D U P B 1
H51A H 0.960467 0.351767 0.753391 0.095 Uiso 0.622(6) 1 calc R U P B 1
H51B H 0.908926 0.373413 0.795543 0.095 Uiso 0.622(6) 1 calc R U P B 1
H51C H 0.900059 0.382541 0.695217 0.095 Uiso 0.622(6) 1 calc R U P B 1
C52 C 0.6978(7) 0.2288(4) 0.5032(10) 0.0486(19) Uani 0.622(6) 1 d D U P B 1
H52A H 0.651738 0.245098 0.477791 0.058 Uiso 0.622(6) 1 calc R U P B 1
H52B H 0.694238 0.210956 0.455609 0.058 Uiso 0.622(6) 1 calc R U P B 1
C53 C 0.6923(10) 0.2073(4) 0.5821(10) 0.054(2) Uani 0.622(6) 1 d D U P B 1
H53A H 0.742829 0.195134 0.616657 0.064 Uiso 0.622(6) 1 calc R U P B 1
H53B H 0.682385 0.224793 0.623057 0.064 Uiso 0.622(6) 1 calc R U P B 1
C54 C 0.6286(9) 0.1784(4) 0.5515(14) 0.058(3) Uani 0.622(6) 1 d D U P B 1
H54A H 0.612730 0.173669 0.601786 0.069 Uiso 0.622(6) 1 calc R U P B 1
H54B H 0.582876 0.188756 0.500836 0.069 Uiso 0.622(6) 1 calc R U P B 1
C55 C 0.6491(12) 0.1421(5) 0.5214(16) 0.071(4) Uani 0.622(6) 1 d D U P B 1
H55A H 0.691384 0.145744 0.501587 0.106 Uiso 0.622(6) 1 calc R U P B 1
H55B H 0.603368 0.132230 0.471313 0.106 Uiso 0.622(6) 1 calc R U P B 1
H55C H 0.665861 0.124659 0.571944 0.106 Uiso 0.622(6) 1 calc R U P B 1
C56 C 0.8464(7) 0.2294(4) 0.5554(10) 0.0480(18) Uani 0.622(6) 1 d D U P B 1
H56A H 0.889928 0.245546 0.558812 0.058 Uiso 0.622(6) 1 calc R U P B 1
H56B H 0.857967 0.220587 0.617381 0.058 Uiso 0.622(6) 1 calc R U P B 1
C57 C 0.8443(8) 0.1959(4) 0.4963(12) 0.051(2) Uani 0.622(6) 1 d D U P B 1
H57A H 0.803719 0.178538 0.496216 0.061 Uiso 0.622(6) 1 calc R U P B 1
H57B H 0.830252 0.204158 0.433390 0.061 Uiso 0.622(6) 1 calc R U P B 1
C58 C 0.9221(8) 0.1762(4) 0.5299(13) 0.054(3) Uani 0.622(6) 1 d D U P B 1
H58A H 0.960288 0.192941 0.521842 0.065 Uiso 0.622(6) 1 calc R U P B 1
H58B H 0.939396 0.172043 0.595594 0.065 Uiso 0.622(6) 1 calc R U P B 1
C59 C 0.9257(12) 0.1400(5) 0.4871(15) 0.067(4) Uani 0.622(6) 1 d D U P B 1
H59A H 0.878661 0.136871 0.431414 0.100 Uiso 0.622(6) 1 calc R U P B 1
H59B H 0.929084 0.119940 0.528975 0.100 Uiso 0.622(6) 1 calc R U P B 1
H59C H 0.971607 0.139496 0.472851 0.100 Uiso 0.622(6) 1 calc R U P B 1
N6A N 0.7715(4) 0.25283(18) 0.5236(5) 0.0454(12) Uani 0.378(6) 1 d D U P B 2
C44A C 0.7057(8) 0.2769(5) 0.4547(13) 0.0469(19) Uani 0.378(6) 1 d D U P B 2
H44C H 0.667673 0.260437 0.409544 0.056 Uiso 0.378(6) 1 calc R U P B 2
H44D H 0.678228 0.289662 0.487207 0.056 Uiso 0.378(6) 1 calc R U P B 2
C45A C 0.7324(12) 0.3059(7) 0.4042(17) 0.051(2) Uani 0.378(6) 1 d D U P B 2
H45C H 0.751484 0.327843 0.443335 0.061 Uiso 0.378(6) 1 calc R U P B 2
H45D H 0.776667 0.295826 0.393043 0.061 Uiso 0.378(6) 1 calc R U P B 2
C46A C 0.6696(16) 0.3178(7) 0.3151(13) 0.055(2) Uani 0.378(6) 1 d D U P B 2
H46C H 0.695252 0.326277 0.275845 0.067 Uiso 0.378(6) 1 calc R U P B 2
H46D H 0.638273 0.295881 0.286115 0.067 Uiso 0.378(6) 1 calc R U P B 2
C47A C 0.6146(17) 0.3475(9) 0.317(2) 0.061(3) Uani 0.378(6) 1 d D U P B 2
H47D H 0.601957 0.344039 0.369288 0.092 Uiso 0.378(6) 1 calc R U P B 2
H47E H 0.566839 0.346348 0.261443 0.092 Uiso 0.378(6) 1 calc R U P B 2
H47F H 0.639257 0.371631 0.320819 0.092 Uiso 0.378(6) 1 calc R U P B 2
C48A C 0.8336(9) 0.2778(5) 0.5934(13) 0.0479(19) Uani 0.378(6) 1 d D U P B 2
H48C H 0.873170 0.262086 0.639061 0.057 Uiso 0.378(6) 1 calc R U P B 2
H48D H 0.860211 0.292131 0.562224 0.057 Uiso 0.378(6) 1 calc R U P B 2
C49A C 0.8003(11) 0.3048(7) 0.6422(16) 0.051(2) Uani 0.378(6) 1 d D U P B 2
H49C H 0.779235 0.326626 0.603394 0.061 Uiso 0.378(6) 1 calc R U P B 2
H49D H 0.756561 0.292722 0.650865 0.061 Uiso 0.378(6) 1 calc R U P B 2
C50A C 0.8597(15) 0.3173(8) 0.7331(13) 0.055(3) Uani 0.378(6) 1 d D U P B 2
H50C H 0.832352 0.331680 0.763349 0.065 Uiso 0.378(6) 1 calc R U P B 2
H50D H 0.882028 0.295287 0.770502 0.065 Uiso 0.378(6) 1 calc R U P B 2
C51A C 0.9257(15) 0.3404(10) 0.731(2) 0.065(4) Uani 0.378(6) 1 d D U P B 2
H51D H 0.961431 0.324756 0.716596 0.098 Uiso 0.378(6) 1 calc R U P B 2
H51E H 0.953686 0.351720 0.790590 0.098 Uiso 0.378(6) 1 calc R U P B 2
H51F H 0.904862 0.359674 0.685433 0.098 Uiso 0.378(6) 1 calc R U P B 2
C52A C 0.7358(12) 0.2264(5) 0.5707(12) 0.048(2) Uani 0.378(6) 1 d D U P B 2
H52C H 0.701860 0.241021 0.591761 0.058 Uiso 0.378(6) 1 calc R U P B 2
H52D H 0.778620 0.216405 0.624943 0.058 Uiso 0.378(6) 1 calc R U P B 2
C53A C 0.6878(17) 0.1938(6) 0.5148(15) 0.053(2) Uani 0.378(6) 1 d D U P B 2
H53C H 0.643527 0.203318 0.461206 0.064 Uiso 0.378(6) 1 calc R U P B 2
H53D H 0.720847 0.178790 0.493313 0.064 Uiso 0.378(6) 1 calc R U P B 2
C54A C 0.6571(18) 0.1698(7) 0.5694(17) 0.057(3) Uani 0.378(6) 1 d D U P B 2
H54C H 0.702323 0.161188 0.623283 0.068 Uiso 0.378(6) 1 calc R U P B 2
H54D H 0.625404 0.185555 0.591285 0.068 Uiso 0.378(6) 1 calc R U P B 2
C55A C 0.609(2) 0.1366(7) 0.525(2) 0.066(5) Uani 0.378(6) 1 d D U P B 2
H55D H 0.595086 0.123307 0.569141 0.099 Uiso 0.378(6) 1 calc R U P B 2
H55E H 0.639013 0.120332 0.502978 0.099 Uiso 0.378(6) 1 calc R U P B 2
H55F H 0.561431 0.144437 0.474356 0.099 Uiso 0.378(6) 1 calc R U P B 2
C56A C 0.8110(11) 0.2320(5) 0.4697(11) 0.0471(19) Uani 0.378(6) 1 d D U P B 2
H56C H 0.770230 0.218111 0.420576 0.057 Uiso 0.378(6) 1 calc R U P B 2
H56D H 0.832216 0.250511 0.440881 0.057 Uiso 0.378(6) 1 calc R U P B 2
C57A C 0.8768(15) 0.2050(8) 0.5224(14) 0.051(2) Uani 0.378(6) 1 d D U P B 2
H57C H 0.920769 0.218985 0.567215 0.061 Uiso 0.378(6) 1 calc R U P B 2
H57D H 0.857839 0.187569 0.555800 0.061 Uiso 0.378(6) 1 calc R U P B 2
C58A C 0.9059(16) 0.1835(8) 0.4620(16) 0.053(3) Uani 0.378(6) 1 d D U P B 2
H58C H 0.862253 0.168409 0.420304 0.064 Uiso 0.378(6) 1 calc R U P B 2
H58D H 0.919866 0.201299 0.424719 0.064 Uiso 0.378(6) 1 calc R U P B 2
C59A C 0.9747(17) 0.1585(9) 0.508(2) 0.067(4) Uani 0.378(6) 1 d D . P B 2
H59D H 1.003993 0.166942 0.570472 0.100 Uiso 0.378(6) 1 calc R U P B 2
H59E H 1.008543 0.158945 0.475616 0.100 Uiso 0.378(6) 1 calc R U P B 2
H59F H 0.956321 0.133316 0.509201 0.100 Uiso 0.378(6) 1 calc R U P B 2
O11 O 0.7436(5) 0.5026(2) 0.6025(6) 0.0525(19) Uani 0.348(13) 1 d . U P C 1
H11A H 0.712466 0.485572 0.598693 0.079 Uiso 0.348(13) 1 calc R U P C 1
C60 C 0.8058(14) 0.5127(13) 0.726(3) 0.076(3) Uani 0.348(13) 1 d D U P C 1
H60A H 0.785519 0.534070 0.747814 0.091 Uiso 0.348(13) 1 calc R U P C 1
H60B H 0.808610 0.491102 0.764648 0.091 Uiso 0.348(13) 1 calc R U P C 1
C61 C 0.8867(14) 0.5213(12) 0.725(3) 0.074(5) Uani 0.348(13) 1 d D U P C 1
H61A H 0.879409 0.535449 0.670694 0.112 Uiso 0.348(13) 1 calc R U P C 1
H61B H 0.913672 0.498239 0.725112 0.112 Uiso 0.348(13) 1 calc R U P C 1
H61C H 0.917984 0.535727 0.778730 0.112 Uiso 0.348(13) 1 calc R U P C 1
O11A O 0.7436(5) 0.5026(2) 0.6025(6) 0.0525(19) Uani 0.652(13) 1 d . . P C 2
H11B H 0.714687 0.494072 0.625817 0.079 Uiso 0.652(13) 1 calc R U P C 2
C60A C 0.7871(14) 0.5386(4) 0.6571(16) 0.076(3) Uani 0.652(13) 1 d D U P C 2
H60C H 0.785332 0.535565 0.716911 0.091 Uiso 0.652(13) 1 calc R U P C 2
H60D H 0.842202 0.534520 0.667517 0.091 Uiso 0.652(13) 1 calc R U P C 2
C61A C 0.7757(11) 0.5809(4) 0.6392(14) 0.060(4) Uani 0.652(13) 1 d D U P C 2
H61D H 0.825486 0.592098 0.647295 0.090 Uiso 0.652(13) 1 calc R U P C 2
H61E H 0.756838 0.591877 0.681739 0.090 Uiso 0.652(13) 1 calc R U P C 2
H61F H 0.737604 0.585096 0.577265 0.090 Uiso 0.652(13) 1 calc R U P C 2

loop_
_atom_site_aniso_label
_atom_site_aniso_U_11
_atom_site_aniso_U_22
_atom_site_aniso_U_33
_atom_site_aniso_U_23
_atom_site_aniso_U_13
_atom_site_aniso_U_12
Re1 0.0173(2) 0.0261(2) 0.0617(3) 0.0168(2) 0.0218(2) 0.00556(16)
Re2 0.0128(2) 0.0457(3) 0.0536(3) -0.0253(2) 0.0108(2) -0.00017(18)
Tb1 0.0124(2) 0.0214(2) 0.0384(3) 0.0019(2) 0.0144(2) -0.00006(18)
Br1 0.0176(6) 0.0861(10) 0.0976(12) 0.0572(9) 0.0157(7) 0.0061(6)
Br2 0.0451(7) 0.0505(7) 0.0460(7) 0.0086(6) 0.0193(6) -0.0068(5)
Br3 0.0201(5) 0.0308(5) 0.0499(7) 0.0079(5) 0.0183(5) -0.0011(4)
Br4 0.0590(8) 0.0326(6) 0.1266(13) -0.0124(7) 0.0720(9) -0.0036(6)
Br5 0.0371(7) 0.0419(7) 0.1177(12) 0.0447(8) 0.0411(8) 0.0148(5)
Br6 0.0148(5) 0.0543(7) 0.0488(7) -0.0165(6) 0.0081(5) 0.0049(5)
Br7 0.0572(8) 0.0923(11) 0.0451(8) -0.0150(7) 0.0254(7) 0.0009(7)
Br8 0.0167(6) 0.0892(10) 0.0850(11) -0.0589(9) 0.0000(6) 0.0064(6)
Br9 0.0491(8) 0.0352(7) 0.1208(13) -0.0092(7) 0.0540(9) -0.0033(6)
Br10 0.0284(6) 0.0812(10) 0.0923(11) -0.0572(9) 0.0083(7) 0.0136(6)
O1 0.026(4) 0.025(4) 0.074(6) -0.005(4) 0.032(4) -0.003(3)
O2 0.014(3) 0.031(4) 0.055(5) -0.001(3) 0.021(3) -0.002(3)
O3 0.016(3) 0.025(4) 0.037(4) 0.000(3) 0.013(3) 0.001(3)
O4 0.028(4) 0.023(4) 0.097(7) -0.012(4) 0.043(4) -0.007(3)
O5 0.024(4) 0.027(4) 0.076(6) 0.019(4) 0.031(4) 0.003(3)
O6 0.021(4) 0.032(4) 0.081(6) 0.009(4) 0.034(4) 0.005(3)
O7 0.018(3) 0.024(3) 0.040(4) -0.001(3) 0.020(3) -0.004(3)
O8 0.022(4) 0.031(4) 0.042(4) -0.008(3) 0.017(3) -0.003(3)
O9 0.021(4) 0.037(4) 0.026(4) -0.003(3) 0.010(3) -0.001(3)
N1 0.016(4) 0.017(4) 0.045(5) 0.004(4) 0.016(4) 0.003(3)
N2 0.005(4) 0.035(5) 0.040(5) -0.005(4) 0.006(4) -0.004(3)
N3 0.017(4) 0.029(5) 0.051(6) 0.001(4) 0.012(4) -0.005(4)
N4 0.032(5) 0.030(5) 0.048(6) -0.003(4) 0.026(5) -0.006(4)
C1 0.019(5) 0.024(5) 0.045(7) 0.006(5) 0.019(5) 0.005(4)
C2 0.014(5) 0.030(5) 0.026(5) -0.001(4) 0.011(4) 0.002(4)
C3 0.022(5) 0.023(5) 0.038(6) -0.002(4) 0.010(5) -0.005(4)
C4 0.011(5) 0.030(5) 0.034(6) 0.003(4) 0.011(4) 0.001(4)
C5 0.021(5) 0.029(5) 0.049(7) 0.001(5) 0.023(5) 0.001(4)
C6 0.025(5) 0.024(5) 0.035(6) 0.007(4) 0.017(5) 0.005(4)
C7 0.012(5) 0.035(6) 0.035(6) -0.003(5) 0.012(4) -0.005(4)
C8 0.010(4) 0.017(4) 0.022(5) 0.000(4) 0.004(4) -0.003(3)
C9 0.017(5) 0.019(5) 0.031(6) 0.004(4) 0.007(4) -0.001(4)
C10 0.017(5) 0.013(4) 0.021(5) 0.001(4) 0.006(4) 0.005(3)
C11 0.006(4) 0.027(5) 0.032(6) 0.005(4) 0.010(4) 0.004(4)
C12 0.014(5) 0.019(5) 0.037(6) 0.012(4) 0.010(4) 0.006(4)
C13 0.015(5) 0.022(5) 0.038(6) 0.002(4) 0.016(4) 0.001(4)
C14 0.014(5) 0.028(5) 0.039(6) -0.003(5) 0.017(5) 0.000(4)
C15 0.026(6) 0.031(6) 0.073(9) 0.012(6) 0.016(6) -0.004(5)
C16 0.039(7) 0.043(7) 0.065(10) 0.019(7) -0.010(7) -0.018(6)
C17 0.053(8) 0.050(8) 0.034(8) 0.003(6) -0.018(6) -0.024(6)
C18 0.047(8) 0.046(7) 0.052(8) -0.006(6) 0.013(7) -0.009(6)
C19 0.029(6) 0.023(5) 0.048(7) -0.004(5) 0.007(5) 0.001(4)
C20 0.022(6) 0.061(8) 0.034(7) -0.009(5) 0.011(5) -0.009(5)
O10 0.054(4) 0.083(6) 0.052(5) -0.033(5) 0.027(4) 0.016(4)
C26 0.062(7) 0.087(8) 0.055(7) -0.035(7) 0.028(7) 0.017(6)
C27 0.086(15) 0.104(16) 0.076(15) -0.035(14) 0.028(14) 0.019(14)
O10A 0.054(4) 0.083(6) 0.052(5) -0.033(5) 0.027(4) 0.016(4)
C26A 0.061(7) 0.084(7) 0.055(7) -0.035(6) 0.025(6) 0.014(6)
C27A 0.101(12) 0.116(13) 0.090(11) -0.031(11) 0.021(10) 0.023(11)
C21 0.020(5) 0.037(6) 0.036(6) 0.001(5) 0.007(5) -0.004(4)
C22 0.030(6) 0.070(9) 0.044(8) 0.001(6) 0.017(6) -0.011(6)
C23 0.050(8) 0.061(9) 0.062(9) 0.026(7) 0.030(7) 0.005(6)
C24 0.043(7) 0.041(7) 0.087(11) 0.032(7) 0.033(7) 0.006(6)
C25 0.031(6) 0.032(6) 0.048(7) -0.002(5) 0.016(5) -0.003(5)
N5 0.052(3) 0.044(3) 0.052(3) -0.004(3) 0.038(3) 0.004(3)
C28 0.050(4) 0.041(4) 0.051(4) -0.005(3) 0.035(3) -0.001(3)
C29 0.057(4) 0.042(4) 0.058(5) -0.008(4) 0.032(4) -0.008(4)
C30 0.068(5) 0.052(5) 0.069(5) -0.012(4) 0.028(5) -0.015(4)
C31 0.079(8) 0.055(7) 0.079(8) -0.014(6) 0.017(7) -0.016(6)
C32 0.068(4) 0.055(4) 0.052(4) -0.001(4) 0.044(4) 0.004(4)
C33 0.093(5) 0.068(5) 0.054(5) 0.002(4) 0.043(4) 0.009(4)
C34 0.116(7) 0.079(6) 0.064(6) 0.005(5) 0.041(5) 0.015(5)
C35 0.157(11) 0.108(9) 0.084(9) 0.006(8) 0.034(9) 0.029(9)
C36 0.054(4) 0.040(4) 0.052(4) -0.005(3) 0.034(4) -0.002(3)
C37 0.065(5) 0.046(4) 0.060(5) -0.003(4) 0.028(4) -0.012(4)
C38 0.080(6) 0.053(5) 0.068(5) 0.001(5) 0.021(5) -0.021(5)
C39 0.107(9) 0.069(8) 0.079(8) 0.005(7) 0.016(7) -0.039(7)
C40 0.060(4) 0.051(4) 0.065(4) -0.005(4) 0.028(4) 0.013(4)
C41 0.079(5) 0.060(5) 0.075(5) -0.007(5) 0.017(5) 0.023(4)
C42 0.098(6) 0.067(6) 0.088(6) -0.002(5) 0.009(6) 0.027(5)
C43 0.131(10) 0.069(8) 0.090(9) -0.009(7) 0.007(9) 0.045(8)
N6 0.037(2) 0.049(2) 0.050(2) 0.004(2) 0.018(2) 0.004(2)
C44 0.039(3) 0.049(3) 0.050(3) 0.003(3) 0.016(3) 0.002(3)
C45 0.042(3) 0.049(3) 0.052(3) 0.003(3) 0.013(3) -0.001(3)
C46 0.048(3) 0.051(3) 0.056(3) 0.005(3) 0.009(3) -0.003(3)
C47 0.056(5) 0.055(5) 0.059(5) 0.004(5) 0.010(5) 0.001(5)
C48 0.039(3) 0.051(3) 0.049(3) 0.003(3) 0.017(3) 0.003(3)
C49 0.042(4) 0.052(4) 0.051(4) 0.004(3) 0.015(3) 0.003(4)
C50 0.046(4) 0.054(5) 0.054(4) 0.005(4) 0.014(4) 0.004(4)
C51 0.055(6) 0.061(7) 0.064(7) 0.002(6) 0.013(6) 0.006(6)
C52 0.038(3) 0.052(3) 0.054(3) 0.005(3) 0.016(3) 0.002(3)
C53 0.039(4) 0.056(4) 0.060(4) 0.010(4) 0.013(4) -0.002(3)
C54 0.041(4) 0.059(4) 0.063(4) 0.013(4) 0.011(4) -0.004(4)
C55 0.049(6) 0.069(6) 0.073(6) 0.015(6) 0.003(6) -0.008(6)
C56 0.039(3) 0.051(3) 0.052(3) 0.002(3) 0.017(3) 0.006(3)
C57 0.042(4) 0.054(4) 0.055(4) 0.000(3) 0.017(3) 0.009(3)
C58 0.045(4) 0.057(4) 0.056(4) 0.001(4) 0.017(4) 0.012(4)
C59 0.056(7) 0.070(7) 0.067(7) -0.007(7) 0.016(6) 0.012(6)
N6A 0.037(2) 0.049(2) 0.050(2) 0.004(2) 0.018(2) 0.004(2)
C44A 0.039(3) 0.049(3) 0.050(3) 0.004(3) 0.016(3) 0.001(3)
C45A 0.044(3) 0.049(3) 0.053(3) 0.004(3) 0.012(3) -0.001(3)
C46A 0.048(3) 0.051(3) 0.056(3) 0.005(3) 0.009(3) -0.003(3)
C47A 0.056(5) 0.055(5) 0.059(5) 0.004(5) 0.010(5) 0.001(5)
C48A 0.040(3) 0.051(3) 0.051(3) 0.003(3) 0.016(3) 0.004(3)
C49A 0.043(4) 0.052(4) 0.052(4) 0.003(4) 0.015(4) 0.004(4)
C50A 0.047(4) 0.055(5) 0.055(4) 0.003(4) 0.014(4) 0.004(4)
C51A 0.056(7) 0.063(7) 0.066(7) 0.006(7) 0.013(7) 0.005(7)
C52A 0.037(3) 0.052(3) 0.054(3) 0.007(3) 0.017(3) 0.001(3)
C53A 0.039(4) 0.056(4) 0.059(4) 0.010(4) 0.014(4) -0.002(3)
C54A 0.041(4) 0.059(4) 0.063(4) 0.013(4) 0.012(4) -0.004(4)
C55A 0.045(7) 0.067(7) 0.070(7) 0.020(7) 0.008(7) -0.009(7)
C56A 0.039(3) 0.051(3) 0.051(3) 0.002(3) 0.018(3) 0.005(3)
C57A 0.042(4) 0.054(4) 0.054(4) 0.000(4) 0.017(4) 0.009(3)
C58A 0.044(4) 0.057(4) 0.055(4) -0.002(4) 0.017(4) 0.011(4)
C59A 0.056(7) 0.070(7) 0.067(7) -0.007(7) 0.016(6) 0.012(6)
O11 0.048(4) 0.068(5) 0.048(4) 0.003(4) 0.028(4) 0.008(4)
C60 0.064(4) 0.084(4) 0.066(4) 0.001(4) 0.013(4) 0.007(4)
C61 0.065(8) 0.080(8) 0.064(8) 0.003(8) 0.011(8) 0.003(8)
O11A 0.048(4) 0.068(5) 0.048(4) 0.003(4) 0.028(4) 0.008(4)
C60A 0.064(4) 0.084(4) 0.066(4) 0.001(4) 0.013(4) 0.007(4)
C61A 0.041(8) 0.077(9) 0.064(9) -0.010(8) 0.022(7) 0.011(7)

loop_
_atom_type_symbol
_atom_type_description
_atom_type_scat_dispersion_real
_atom_type_scat_dispersion_imag
_atom_type_scat_source
C C 0.0033 0.0016 'International Tables Vol C Tables 4.2.6.8 and 6.1.1.4'
H H 0.0000 0.0000 'International Tables Vol C Tables 4.2.6.8 and 6.1.1.4'
N N 0.0061 0.0033 'International Tables Vol C Tables 4.2.6.8 and 6.1.1.4'
O O 0.0106 0.0060 'International Tables Vol C Tables 4.2.6.8 and 6.1.1.4'
Br Br -0.2901 2.4595 'International Tables Vol C Tables 4.2.6.8 and 6.1.1.4'
Tb Tb -0.1723 4.1537 'International Tables Vol C Tables 4.2.6.8 and 6.1.1.4'
Re Re -1.0185 7.2310 'International Tables Vol C Tables 4.2.6.8 and 6.1.1.4'

loop_
_geom_angle_atom_site_label_1
_geom_angle_atom_site_label_2
_geom_angle_atom_site_label_3
_geom_angle
_geom_angle_site_symmetry_1
_geom_angle_site_symmetry_3
_geom_angle_publ_flag
N1 Re1 Br5 178.2(2) . . ?
N1 Re1 Br3 88.4(2) . . ?
Br5 Re1 Br3 92.14(4) . . ?
N1 Re1 Br4 87.4(2) . . ?
Br5 Re1 Br4 94.37(5) . . ?
Br3 Re1 Br4 89.83(5) . . ?
N1 Re1 Br2 86.4(2) . . ?
Br5 Re1 Br2 91.88(5) . . ?
Br3 Re1 Br2 89.83(4) . . ?
Br4 Re1 Br2 173.74(4) . . ?
N1 Re1 Br1 88.1(2) . . ?
Br5 Re1 Br1 91.35(4) . . ?
Br3 Re1 Br1 176.51(4) . . ?
Br4 Re1 Br1 89.87(6) . . ?
Br2 Re1 Br1 90.08(5) . . ?
N2 Re2 Br10 178.79(19) . . ?
N2 Re2 Br6 88.51(19) . . ?
Br10 Re2 Br6 92.68(4) . . ?
N2 Re2 Br8 88.34(19) . . ?
Br10 Re2 Br8 90.47(4) . . ?
Br6 Re2 Br8 176.84(4) . . ?
N2 Re2 Br7 87.8(2) . . ?
Br10 Re2 Br7 92.42(6) . . ?
Br6 Re2 Br7 89.82(5) . . ?
Br8 Re2 Br7 89.88(6) . . ?
N2 Re2 Br9 87.2(2) . . ?
Br10 Re2 Br9 92.56(6) . . ?
Br6 Re2 Br9 89.36(5) . . ?
Br8 Re2 Br9 90.67(6) . . ?
Br7 Re2 Br9 174.98(5) . . ?
O5 Tb1 O7 146.3(2) 3_666 . ?
O5 Tb1 O9 103.2(2) 3_666 . ?
O7 Tb1 O9 80.3(2) . . ?
O5 Tb1 O2 119.6(2) 3_666 . ?
O7 Tb1 O2 76.0(2) . . ?
O9 Tb1 O2 132.0(2) . . ?
O5 Tb1 O3 77.3(2) 3_666 3_766 ?
O7 Tb1 O3 73.1(2) . 3_766 ?
O9 Tb1 O3 67.9(2) . 3_766 ?
O2 Tb1 O3 138.8(2) . 3_766 ?
O5 Tb1 O1 72.5(2) 3_666 . ?
O7 Tb1 O1 128.5(2) . . ?
O9 Tb1 O1 134.6(2) . . ?
O2 Tb1 O1 52.6(2) . . ?
O3 Tb1 O1 145.7(2) 3_766 . ?
O5 Tb1 N3 71.2(3) 3_666 . ?
O7 Tb1 N3 135.1(2) . . ?
O9 Tb1 N3 62.5(2) . . ?
O2 Tb1 N3 110.0(2) . . ?
O3 Tb1 N3 111.0(2) 3_766 . ?
O1 Tb1 N3 74.0(3) . . ?
O5 Tb1 N4 140.8(3) 3_666 . ?
O7 Tb1 N4 70.9(2) . . ?
O9 Tb1 N4 62.7(2) . . ?
O2 Tb1 N4 70.2(2) . . ?
O3 Tb1 N4 122.2(2) 3_766 . ?
O1 Tb1 N4 91.7(2) . . ?
N3 Tb1 N4 70.0(3) . . ?
O5 Tb1 C6 96.4(2) 3_666 . ?
O7 Tb1 C6 102.3(2) . . ?
O9 Tb1 C6 139.2(3) . . ?
O2 Tb1 C6 26.4(2) . . ?
O3 Tb1 C6 152.4(3) 3_766 . ?
O1 Tb1 C6 26.2(2) . . ?
N3 Tb1 C6 91.6(3) . . ?
N4 Tb1 C6 79.4(3) . . ?
C6 O1 Tb1 91.8(5) . . ?
C6 O2 Tb1 93.6(5) . . ?
C13 O3 Tb1 136.8(6) . 3_766 ?
C14 O5 Tb1 159.5(6) . 3_666 ?
C12 O7 Tb1 131.1(6) . . ?
C20 O9 Tb1 114.2(6) . . ?
C1 N1 C5 119.2(8) . . ?
C1 N1 Re1 120.5(6) . . ?
C5 N1 Re1 120.2(6) . . ?
C11 N2 C7 117.5(8) . . ?
C11 N2 Re2 122.8(6) . . ?
C7 N2 Re2 119.7(6) . . ?
C19 N3 C15 116.8(10) . . ?
C19 N3 Tb1 117.3(6) . . ?
C15 N3 Tb1 125.9(8) . . ?
C25 N4 C21 117.6(9) . . ?
C25 N4 Tb1 127.0(7) . . ?
C21 N4 Tb1 115.1(6) . . ?
N1 C1 C2 122.6(8) . . ?
N1 C1 H1 118.7 . . ?
C2 C1 H1 118.7 . . ?
C1 C2 C3 119.8(8) . . ?
C1 C2 C14 119.6(8) . . ?
C3 C2 C14 120.5(8) . . ?
C2 C3 C4 117.7(9) . . ?
C2 C3 H3 121.2 . . ?
C4 C3 H3 121.2 . . ?
C3 C4 C5 119.7(8) . . ?
C3 C4 C6 121.9(8) . . ?
C5 C4 C6 118.4(8) . . ?
N1 C5 C4 120.9(8) . . ?
N1 C5 H5 119.6 . . ?
C4 C5 H5 119.6 . . ?
O1 C6 O2 121.9(8) . . ?
O1 C6 C4 118.8(8) . . ?
O2 C6 C4 119.3(8) . . ?
O1 C6 Tb1 61.9(5) . . ?
O2 C6 Tb1 60.0(5) . . ?
C4 C6 Tb1 175.8(7) . . ?
N2 C7 C8 122.5(8) . . ?
N2 C7 H7 118.8 . . ?
C8 C7 H7 118.8 . . ?
C7 C8 C9 119.0(8) . . ?
C7 C8 C13 118.2(8) . . ?
C9 C8 C13 122.8(8) . . ?
C10 C9 C8 119.2(9) . . ?
C10 C9 H9 120.4 . . ?
C8 C9 H9 120.4 . . ?
C9 C10 C11 118.9(8) . . ?
C9 C10 C12 120.3(8) . . ?
C11 C10 C12 120.8(8) . . ?
N2 C11 C10 122.7(8) . . ?
N2 C11 H11 118.6 . . ?
C10 C11 H11 118.6 . . ?
O8 C12 O7 125.8(8) . . ?
O8 C12 C10 116.5(8) . . ?
O7 C12 C10 117.5(8) . . ?
O3 C13 O4 125.9(8) . . ?
O3 C13 C8 119.4(8) . . ?
O4 C13 C8 114.6(8) . . ?
O5 C14 O6 126.2(8) . . ?
O5 C14 C2 118.8(8) . . ?
O6 C14 C2 115.0(8) . . ?
N3 C15 C16 121.2(13) . . ?
N3 C15 H15 119.4 . . ?
C16 C15 H15 119.4 . . ?
C17 C16 C15 122.4(12) . . ?
C17 C16 H16 118.8 . . ?
C15 C16 H16 118.8 . . ?
C16 C17 C18 117.1(11) . . ?
C16 C17 H17 121.5 . . ?
C18 C17 H17 121.5 . . ?
C19 C18 C17 117.9(12) . . ?
C19 C18 H18 121.0 . . ?
C17 C18 H18 121.0 . . ?
N3 C19 C18 124.6(10) . . ?
N3 C19 C20 113.8(9) . . ?
C18 C19 C20 121.4(11) . . ?
O10A C20 O9 114.2(11) . . ?
O10A C20 C21 107.0(14) . . ?
O9 C20 C21 110.5(9) . . ?
O9 C20 O10 115.4(15) . . ?
C21 C20 O10 108(2) . . ?
O10A C20 C19 111.9(13) . . ?
O9 C20 C19 106.3(9) . . ?
C21 C20 C19 106.8(8) . . ?
O10 C20 C19 109.7(19) . . ?
C26 O10 C20 115(2) . . ?
O10 C26 C27 104.4(13) . . ?
O10 C26 H26A 110.9 . . ?
C27 C26 H26A 110.9 . . ?
O10 C26 H26B 110.9 . . ?
C27 C26 H26B 110.9 . . ?
H26A C26 H26B 108.9 . . ?
C26 C27 H27A 109.5 . . ?
C26 C27 H27B 109.5 . . ?
H27A C27 H27B 109.5 . . ?
C26 C27 H27C 109.5 . . ?
H27A C27 H27C 109.5 . . ?
H27B C27 H27C 109.5 . . ?
C20 O10A C26A 119.4(18) . . ?
O10A C26A C27A 104.4(13) . . ?
O10A C26A H26C 110.9 . . ?
C27A C26A H26C 110.9 . . ?
O10A C26A H26D 110.9 . . ?
C27A C26A H26D 110.9 . . ?
H26C C26A H26D 108.9 . . ?
C26A C27A H27D 109.5 . . ?
C26A C27A H27E 109.5 . . ?
H27D C27A H27E 109.5 . . ?
C26A C27A H27F 109.5 . . ?
H27D C27A H27F 109.5 . . ?
H27E C27A H27F 109.5 . . ?
N4 C21 C22 121.9(10) . . ?
N4 C21 C20 113.5(9) . . ?
C22 C21 C20 124.5(10) . . ?
C23 C22 C21 119.8(12) . . ?
C23 C22 H22 120.1 . . ?
C21 C22 H22 120.1 . . ?
C22 C23 C24 117.5(12) . . ?
C22 C23 H23 121.3 . . ?
C24 C23 H23 121.3 . . ?
C25 C24 C23 120.5(12) . . ?
C25 C24 H24 119.7 . . ?
C23 C24 H24 119.7 . . ?
N4 C25 C24 122.6(11) . . ?
N4 C25 H25 118.7 . . ?
C24 C25 H25 118.7 . . ?
C28 N5 C32 109.2(7) . . ?
C28 N5 C40 110.5(7) . . ?
C32 N5 C40 107.8(6) . . ?
C28 N5 C36 108.1(6) . . ?
C32 N5 C36 110.2(7) . . ?
C40 N5 C36 111.0(7) . . ?
C29 C28 N5 116.3(6) . . ?
C29 C28 H28A 108.2 . . ?
N5 C28 H28A 108.2 . . ?
C29 C28 H28B 108.2 . . ?
N5 C28 H28B 108.2 . . ?
H28A C28 H28B 107.4 . . ?
C30 C29 C28 113.2(7) . . ?
C30 C29 H29A 108.9 . . ?
C28 C29 H29A 108.9 . . ?
C30 C29 H29B 108.9 . . ?
C28 C29 H29B 108.9 . . ?
H29A C29 H29B 107.7 . . ?
C31 C30 C29 116.0(9) . . ?
C31 C30 H30A 108.3 . . ?
C29 C30 H30A 108.3 . . ?
C31 C30 H30B 108.3 . . ?
C29 C30 H30B 108.3 . . ?
H30A C30 H30B 107.4 . . ?
C30 C31 H31A 109.5 . . ?
C30 C31 H31B 109.5 . . ?
H31A C31 H31B 109.5 . . ?
C30 C31 H31C 109.5 . . ?
H31A C31 H31C 109.5 . . ?
H31B C31 H31C 109.5 . . ?
C33 C32 N5 114.8(7) . . ?
C33 C32 H32A 108.6 . . ?
N5 C32 H32A 108.6 . . ?
C33 C32 H32B 108.6 . . ?
N5 C32 H32B 108.6 . . ?
H32A C32 H32B 107.5 . . ?
C34 C33 C32 116.2(8) . . ?
C34 C33 H33A 108.2 . . ?
C32 C33 H33A 108.2 . . ?
C34 C33 H33B 108.2 . . ?
C32 C33 H33B 108.2 . . ?
H33A C33 H33B 107.4 . . ?
C33 C34 C35 116.0(10) . . ?
C33 C34 H34A 108.3 . . ?
C35 C34 H34A 108.3 . . ?
C33 C34 H34B 108.3 . . ?
C35 C34 H34B 108.3 . . ?
H34A C34 H34B 107.4 . . ?
C34 C35 H35A 109.5 . . ?
C34 C35 H35B 109.5 . . ?
H35A C35 H35B 109.5 . . ?
C34 C35 H35C 109.5 . . ?
H35A C35 H35C 109.5 . . ?
H35B C35 H35C 109.5 . . ?
C37 C36 N5 114.9(7) . . ?
C37 C36 H36A 108.5 . . ?
N5 C36 H36A 108.5 . . ?
C37 C36 H36B 108.5 . . ?
N5 C36 H36B 108.5 . . ?
H36A C36 H36B 107.5 . . ?
C38 C37 C36 114.2(8) . . ?
C38 C37 H37A 108.7 . . ?
C36 C37 H37A 108.7 . . ?
C38 C37 H37B 108.7 . . ?
C36 C37 H37B 108.7 . . ?
H37A C37 H37B 107.6 . . ?
C37 C38 C39 114.4(9) . . ?
C37 C38 H38A 108.6 . . ?
C39 C38 H38A 108.6 . . ?
C37 C38 H38B 108.6 . . ?
C39 C38 H38B 108.6 . . ?
H38A C38 H38B 107.6 . . ?
C38 C39 H39A 109.5 . . ?
C38 C39 H39B 109.5 . . ?
H39A C39 H39B 109.5 . . ?
C38 C39 H39C 109.5 . . ?
H39A C39 H39C 109.5 . . ?
H39B C39 H39C 109.5 . . ?
C41 C40 N5 114.3(7) . . ?
C41 C40 H40A 108.7 . . ?
N5 C40 H40A 108.7 . . ?
C41 C40 H40B 108.7 . . ?
N5 C40 H40B 108.7 . . ?
H40A C40 H40B 107.6 . . ?
C42 C41 C40 116.7(9) . . ?
C42 C41 H41A 108.1 . . ?
C40 C41 H41A 108.1 . . ?
C42 C41 H41B 108.1 . . ?
C40 C41 H41B 108.1 . . ?
H41A C41 H41B 107.3 . . ?
C41 C42 C43 115.5(10) . . ?
C41 C42 H42A 108.4 . . ?
C43 C42 H42A 108.4 . . ?
C41 C42 H42B 108.4 . . ?
C43 C42 H42B 108.4 . . ?
H42A C42 H42B 107.5 . . ?
C42 C43 H43A 109.5 . . ?
C42 C43 H43B 109.5 . . ?
H43A C43 H43B 109.5 . . ?
C42 C43 H43C 109.5 . . ?
H43A C43 H43C 109.5 . . ?
H43B C43 H43C 109.5 . . ?
C44 N6 C56 111.2(8) . . ?
C44 N6 C52 108.2(8) . . ?
C56 N6 C52 112.0(8) . . ?
C44 N6 C48 110.2(8) . . ?
C56 N6 C48 107.3(8) . . ?
C52 N6 C48 107.8(8) . . ?
N6 C44 C45 117.3(8) . . ?
N6 C44 H44A 108.0 . . ?
C45 C44 H44A 108.0 . . ?
N6 C44 H44B 108.0 . . ?
C45 C44 H44B 108.0 . . ?
H44A C44 H44B 107.2 . . ?
C46 C45 C44 111.8(9) . . ?
C46 C45 H45A 109.2 . . ?
C44 C45 H45A 109.2 . . ?
C46 C45 H45B 109.2 . . ?
C44 C45 H45B 109.2 . . ?
H45A C45 H45B 107.9 . . ?
C47 C46 C45 119.4(11) . . ?
C47 C46 H46A 107.5 . . ?
C45 C46 H46A 107.5 . . ?
C47 C46 H46B 107.5 . . ?
C45 C46 H46B 107.5 . . ?
H46A C46 H46B 107.0 . . ?
C46 C47 H47A 109.5 . . ?
C46 C47 H47B 109.5 . . ?
H47A C47 H47B 109.5 . . ?
C46 C47 H47C 109.5 . . ?
H47A C47 H47C 109.5 . . ?
H47B C47 H47C 109.5 . . ?
C49 C48 N6 117.6(8) . . ?
C49 C48 H48A 107.9 . . ?
N6 C48 H48A 107.9 . . ?
C49 C48 H48B 107.9 . . ?
N6 C48 H48B 107.9 . . ?
H48A C48 H48B 107.2 . . ?
C50 C49 C48 114.4(10) . . ?
C50 C49 H49A 108.7 . . ?
C48 C49 H49A 108.7 . . ?
C50 C49 H49B 108.7 . . ?
C48 C49 H49B 108.7 . . ?
H49A C49 H49B 107.6 . . ?
C51 C50 C49 120.7(11) . . ?
C51 C50 H50A 107.2 . . ?
C49 C50 H50A 107.2 . . ?
C51 C50 H50B 107.2 . . ?
C49 C50 H50B 107.2 . . ?
H50A C50 H50B 106.8 . . ?
C50 C51 H51A 109.5 . . ?
C50 C51 H51B 109.5 . . ?
H51A C51 H51B 109.5 . . ?
C50 C51 H51C 109.5 . . ?
H51A C51 H51C 109.5 . . ?
H51B C51 H51C 109.5 . . ?
C53 C52 N6 117.7(9) . . ?
C53 C52 H52A 107.9 . . ?
N6 C52 H52A 107.9 . . ?
C53 C52 H52B 107.9 . . ?
N6 C52 H52B 107.9 . . ?
H52A C52 H52B 107.2 . . ?
C54 C53 C52 113.1(10) . . ?
C54 C53 H53A 109.0 . . ?
C52 C53 H53A 109.0 . . ?
C54 C53 H53B 109.0 . . ?
C52 C53 H53B 109.0 . . ?
H53A C53 H53B 107.8 . . ?
C55 C54 C53 116.1(11) . . ?
C55 C54 H54A 108.3 . . ?
C53 C54 H54A 108.3 . . ?
C55 C54 H54B 108.3 . . ?
C53 C54 H54B 108.3 . . ?
H54A C54 H54B 107.4 . . ?
C54 C55 H55A 109.5 . . ?
C54 C55 H55B 109.5 . . ?
H55A C55 H55B 109.5 . . ?
C54 C55 H55C 109.5 . . ?
H55A C55 H55C 109.5 . . ?
H55B C55 H55C 109.5 . . ?
C57 C56 N6 116.0(8) . . ?
C57 C56 H56A 108.3 . . ?
N6 C56 H56A 108.3 . . ?
C57 C56 H56B 108.3 . . ?
N6 C56 H56B 108.3 . . ?
H56A C56 H56B 107.4 . . ?
C58 C57 C56 111.9(9) . . ?
C58 C57 H57A 109.2 . . ?
C56 C57 H57A 109.2 . . ?
C58 C57 H57B 109.2 . . ?
C56 C57 H57B 109.2 . . ?
H57A C57 H57B 107.9 . . ?
C59 C58 C57 117.7(11) . . ?
C59 C58 H58A 107.9 . . ?
C57 C58 H58A 107.9 . . ?
C59 C58 H58B 107.9 . . ?
C57 C58 H58B 107.9 . . ?
H58A C58 H58B 107.2 . . ?
C58 C59 H59A 109.5 . . ?
C58 C59 H59B 109.5 . . ?
H59A C59 H59B 109.5 . . ?
C58 C59 H59C 109.5 . . ?
H59A C59 H59C 109.5 . . ?
H59B C59 H59C 109.5 . . ?
C52A N6A C48A 110.8(10) . . ?
C52A N6A C56A 112.3(10) . . ?
C48A N6A C56A 107.8(9) . . ?
C52A N6A C44A 109.1(10) . . ?
C48A N6A C44A 109.8(10) . . ?
C56A N6A C44A 107.0(9) . . ?
C45A C44A N6A 115.6(10) . . ?
C45A C44A H44C 108.4 . . ?
N6A C44A H44C 108.4 . . ?
C45A C44A H44D 108.4 . . ?
N6A C44A H44D 108.4 . . ?
H44C C44A H44D 107.5 . . ?
C46A C45A C44A 114.0(12) . . ?
C46A C45A H45C 108.8 . . ?
C44A C45A H45C 108.8 . . ?
C46A C45A H45D 108.8 . . ?
C44A C45A H45D 108.8 . . ?
H45C C45A H45D 107.6 . . ?
C47A C46A C45A 117.7(13) . . ?
C47A C46A H46C 107.9 . . ?
C45A C46A H46C 107.9 . . ?
C47A C46A H46D 107.9 . . ?
C45A C46A H46D 107.9 . . ?
H46C C46A H46D 107.2 . . ?
C46A C47A H47D 109.5 . . ?
C46A C47A H47E 109.5 . . ?
H47D C47A H47E 109.5 . . ?
C46A C47A H47F 109.5 . . ?
H47D C47A H47F 109.5 . . ?
H47E C47A H47F 109.5 . . ?
C49A C48A N6A 113.8(10) . . ?
C49A C48A H48C 108.8 . . ?
N6A C48A H48C 108.8 . . ?
C49A C48A H48D 108.8 . . ?
N6A C48A H48D 108.8 . . ?
H48C C48A H48D 107.7 . . ?
C50A C49A C48A 113.4(11) . . ?
C50A C49A H49C 108.9 . . ?
C48A C49A H49C 108.9 . . ?
C50A C49A H49D 108.9 . . ?
C48A C49A H49D 108.9 . . ?
H49C C49A H49D 107.7 . . ?
C51A C50A C49A 115.9(13) . . ?
C51A C50A H50C 108.3 . . ?
C49A C50A H50C 108.3 . . ?
C51A C50A H50D 108.3 . . ?
C49A C50A H50D 108.3 . . ?
H50C C50A H50D 107.4 . . ?
C50A C51A H51D 109.5 . . ?
C50A C51A H51E 109.5 . . ?
H51D C51A H51E 109.5 . . ?
C50A C51A H51F 109.5 . . ?
H51D C51A H51F 109.5 . . ?
H51E C51A H51F 109.5 . . ?
N6A C52A C53A 117.2(10) . . ?
N6A C52A H52C 108.0 . . ?
C53A C52A H52C 108.0 . . ?
N6A C52A H52D 108.0 . . ?
C53A C52A H52D 108.0 . . ?
H52C C52A H52D 107.2 . . ?
C54A C53A C52A 111.8(11) . . ?
C54A C53A H53C 109.3 . . ?
C52A C53A H53C 109.3 . . ?
C54A C53A H53D 109.3 . . ?
C52A C53A H53D 109.3 . . ?
H53C C53A H53D 107.9 . . ?
C55A C54A C53A 118.8(13) . . ?
C55A C54A H54C 107.6 . . ?
C53A C54A H54C 107.6 . . ?
C55A C54A H54D 107.6 . . ?
C53A C54A H54D 107.6 . . ?
H54C C54A H54D 107.0 . . ?
C54A C55A H55D 109.5 . . ?
C54A C55A H55E 109.5 . . ?
H55D C55A H55E 109.5 . . ?
C54A C55A H55F 109.5 . . ?
H55D C55A H55F 109.5 . . ?
H55E C55A H55F 109.5 . . ?
C57A C56A N6A 117.3(10) . . ?
C57A C56A H56C 108.0 . . ?
N6A C56A H56C 108.0 . . ?
C57A C56A H56D 108.0 . . ?
N6A C56A H56D 108.0 . . ?
H56C C56A H56D 107.2 . . ?
C58A C57A C56A 112.9(11) . . ?
C58A C57A H57C 109.0 . . ?
C56A C57A H57C 109.0 . . ?
C58A C57A H57D 109.0 . . ?
C56A C57A H57D 109.0 . . ?
H57C C57A H57D 107.8 . . ?
C59A C58A C57A 116.7(12) . . ?
C59A C58A H58C 108.1 . . ?
C57A C58A H58C 108.1 . . ?
C59A C58A H58D 108.1 . . ?
C57A C58A H58D 108.1 . . ?
H58C C58A H58D 107.3 . . ?
C58A C59A H59D 109.5 . . ?
C58A C59A H59E 109.5 . . ?
H59D C59A H59E 109.5 . . ?
C58A C59A H59F 109.5 . . ?
H59D C59A H59F 109.5 . . ?
H59E C59A H59F 109.5 . . ?
C60 O11 H11A 109.5 . . ?
C61 C60 O11 102(2) . . ?
C61 C60 H60A 111.3 . . ?
O11 C60 H60A 111.3 . . ?
C61 C60 H60B 111.3 . . ?
O11 C60 H60B 111.3 . . ?
H60A C60 H60B 109.2 . . ?
C60 C61 H61A 109.5 . . ?
C60 C61 H61B 109.5 . . ?
H61A C61 H61B 109.5 . . ?
C60 C61 H61C 109.5 . . ?
H61A C61 H61C 109.5 . . ?
H61B C61 H61C 109.5 . . ?
C60A O11A H11B 109.5 . . ?
C61A C60A O11A 134.3(17) . . ?
C61A C60A H60C 103.6 . . ?
O11A C60A H60C 103.6 . . ?
C61A C60A H60D 103.6 . . ?
O11A C60A H60D 103.6 . . ?
H60C C60A H60D 105.3 . . ?
C60A C61A H61D 109.5 . . ?
C60A C61A H61E 109.5 . . ?
H61D C61A H61E 109.5 . . ?
C60A C61A H61F 109.5 . . ?
H61D C61A H61F 109.5 . . ?
H61E C61A H61F 109.5 . . ?

loop_
_geom_bond_atom_site_label_1
_geom_bond_atom_site_label_2
_geom_bond_distance
_geom_bond_site_symmetry_2
_geom_bond_publ_flag
Re1 N1 2.197(7) . ?
Re1 Br5 2.4667(12) . ?
Re1 Br3 2.4797(11) . ?
Re1 Br4 2.4886(14) . ?
Re1 Br2 2.4894(14) . ?
Re1 Br1 2.5034(13) . ?
Re2 N2 2.180(8) . ?
Re2 Br10 2.4671(12) . ?
Re2 Br6 2.4850(11) . ?
Re2 Br8 2.4916(12) . ?
Re2 Br7 2.4933(16) . ?
Re2 Br9 2.5036(16) . ?
Tb1 O5 2.325(6) 3_666 ?
Tb1 O7 2.348(6) . ?
Tb1 O9 2.443(6) . ?
Tb1 O2 2.446(6) . ?
Tb1 O3 2.467(6) 3_766 ?
Tb1 O1 2.488(6) . ?
Tb1 N3 2.588(9) . ?
Tb1 N4 2.691(9) . ?
Tb1 C6 2.818(9) . ?
O1 C6 1.247(11) . ?
O2 C6 1.253(11) . ?
O3 C13 1.245(10) . ?
O4 C13 1.269(11) . ?
O5 C14 1.221(11) . ?
O6 C14 1.262(11) . ?
O7 C12 1.273(10) . ?
O8 C12 1.263(11) . ?
O9 C20 1.393(12) . ?
N1 C1 1.336(11) . ?
N1 C5 1.341(11) . ?
N2 C11 1.328(11) . ?
N2 C7 1.368(11) . ?
N3 C19 1.338(14) . ?
N3 C15 1.364(13) . ?
N4 C25 1.337(13) . ?
N4 C21 1.350(13) . ?
C1 C2 1.361(13) . ?
C1 H1 0.9300 . ?
C2 C3 1.386(13) . ?
C2 C14 1.509(12) . ?
C3 C4 1.387(13) . ?
C3 H3 0.9300 . ?
C4 C5 1.396(13) . ?
C4 C6 1.510(12) . ?
C5 H5 0.9300 . ?
C7 C8 1.370(12) . ?
C7 H7 0.9300 . ?
C8 C9 1.378(12) . ?
C8 C13 1.503(12) . ?
C9 C10 1.374(12) . ?
C9 H9 0.9300 . ?
C10 C11 1.390(12) . ?
C10 C12 1.512(12) . ?
C11 H11 0.9300 . ?
C15 C16 1.368(17) . ?
C15 H15 0.9300 . ?
C16 C17 1.367(19) . ?
C16 H16 0.9300 . ?
C17 C18 1.404(17) . ?
C17 H17 0.9300 . ?
C18 C19 1.386(15) . ?
C18 H18 0.9300 . ?
C19 C20 1.553(14) . ?
C20 O10A 1.314(17) . ?
C20 C21 1.512(15) . ?
C20 O10 1.54(3) . ?
O10 C26 1.38(2) . ?
C26 C27 1.61(2) . ?
C26 H26A 0.9700 . ?
C26 H26B 0.9700 . ?
C27 H27A 0.9600 . ?
C27 H27B 0.9600 . ?
C27 H27C 0.9600 . ?
O10A C26A 1.38(2) . ?
C26A C27A 1.61(2) . ?
C26A H26C 0.9700 . ?
C26A H26D 0.9700 . ?
C27A H27D 0.9600 . ?
C27A H27E 0.9600 . ?
C27A H27F 0.9600 . ?
C21 C22 1.392(15) . ?
C22 C23 1.371(17) . ?
C22 H22 0.9300 . ?
C23 C24 1.380(18) . ?
C23 H23 0.9300 . ?
C24 C25 1.367(16) . ?
C24 H24 0.9300 . ?
C25 H25 0.9300 . ?
N5 C28 1.517(7) . ?
N5 C32 1.519(7) . ?
N5 C40 1.520(7) . ?
N5 C36 1.521(7) . ?
C28 C29 1.509(8) . ?
C28 H28A 0.9700 . ?
C28 H28B 0.9700 . ?
C29 C30 1.485(9) . ?
C29 H29A 0.9700 . ?
C29 H29B 0.9700 . ?
C30 C31 1.482(9) . ?
C30 H30A 0.9700 . ?
C30 H30B 0.9700 . ?
C31 H31A 0.9600 . ?
C31 H31B 0.9600 . ?
C31 H31C 0.9600 . ?
C32 C33 1.504(9) . ?
C32 H32A 0.9700 . ?
C32 H32B 0.9700 . ?
C33 C34 1.475(9) . ?
C33 H33A 0.9700 . ?
C33 H33B 0.9700 . ?
C34 C35 1.483(10) . ?
C34 H34A 0.9700 . ?
C34 H34B 0.9700 . ?
C35 H35A 0.9600 . ?
C35 H35B 0.9600 . ?
C35 H35C 0.9600 . ?
C36 C37 1.506(8) . ?
C36 H36A 0.9700 . ?
C36 H36B 0.9700 . ?
C37 C38 1.487(9) . ?
C37 H37A 0.9700 . ?
C37 H37B 0.9700 . ?
C38 C39 1.489(9) . ?
C38 H38A 0.9700 . ?
C38 H38B 0.9700 . ?
C39 H39A 0.9600 . ?
C39 H39B 0.9600 . ?
C39 H39C 0.9600 . ?
C40 C41 1.505(9) . ?
C40 H40A 0.9700 . ?
C40 H40B 0.9700 . ?
C41 C42 1.472(9) . ?
C41 H41A 0.9700 . ?
C41 H41B 0.9700 . ?
C42 C43 1.485(10) . ?
C42 H42A 0.9700 . ?
C42 H42B 0.9700 . ?
C43 H43A 0.9600 . ?
C43 H43B 0.9600 . ?
C43 H43C 0.9600 . ?
N6 C44 1.509(8) . ?
N6 C56 1.512(7) . ?
N6 C52 1.522(8) . ?
N6 C48 1.526(8) . ?
C44 C45 1.513(9) . ?
C44 H44A 0.9700 . ?
C44 H44B 0.9700 . ?
C45 C46 1.481(9) . ?
C45 H45A 0.9700 . ?
C45 H45B 0.9700 . ?
C46 C47 1.470(10) . ?
C46 H46A 0.9700 . ?
C46 H46B 0.9700 . ?
C47 H47A 0.9600 . ?
C47 H47B 0.9600 . ?
C47 H47C 0.9600 . ?
C48 C49 1.508(9) . ?
C48 H48A 0.9700 . ?
C48 H48B 0.9700 . ?
C49 C50 1.479(9) . ?
C49 H49A 0.9700 . ?
C49 H49B 0.9700 . ?
C50 C51 1.472(10) . ?
C50 H50A 0.9700 . ?
C50 H50B 0.9700 . ?
C51 H51A 0.9600 . ?
C51 H51B 0.9600 . ?
C51 H51C 0.9600 . ?
C52 C53 1.506(9) . ?
C52 H52A 0.9700 . ?
C52 H52B 0.9700 . ?
C53 C54 1.485(9) . ?
C53 H53A 0.9700 . ?
C53 H53B 0.9700 . ?
C54 C55 1.481(10) . ?
C54 H54A 0.9700 . ?
C54 H54B 0.9700 . ?
C55 H55A 0.9600 . ?
C55 H55B 0.9600 . ?
C55 H55C 0.9600 . ?
C56 C57 1.510(9) . ?
C56 H56A 0.9700 . ?
C56 H56B 0.9700 . ?
C57 C58 1.486(9) . ?
C57 H57A 0.9700 . ?
C57 H57B 0.9700 . ?
C58 C59 1.472(10) . ?
C58 H58A 0.9700 . ?
C58 H58B 0.9700 . ?
C59 H59A 0.9600 . ?
C59 H59B 0.9600 . ?
C59 H59C 0.9600 . ?
N6A C52A 1.507(8) . ?
N6A C48A 1.517(8) . ?
N6A C56A 1.523(8) . ?
N6A C44A 1.524(8) . ?
C44A C45A 1.508(9) . ?
C44A H44C 0.9700 . ?
C44A H44D 0.9700 . ?
C45A C46A 1.480(10) . ?
C45A H45C 0.9700 . ?
C45A H45D 0.9700 . ?
C46A C47A 1.472(10) . ?
C46A H46C 0.9700 . ?
C46A H46D 0.9700 . ?
C47A H47D 0.9600 . ?
C47A H47E 0.9600 . ?
C47A H47F 0.9600 . ?
C48A C49A 1.512(9) . ?
C48A H48C 0.9700 . ?
C48A H48D 0.9700 . ?
C49A C50A 1.482(10) . ?
C49A H49C 0.9700 . ?
C49A H49D 0.9700 . ?
C50A C51A 1.476(10) . ?
C50A H50C 0.9700 . ?
C50A H50D 0.9700 . ?
C51A H51D 0.9600 . ?
C51A H51E 0.9600 . ?
C51A H51F 0.9600 . ?
C52A C53A 1.511(9) . ?
C52A H52C 0.9700 . ?
C52A H52D 0.9700 . ?
C53A C54A 1.483(10) . ?
C53A H53C 0.9700 . ?
C53A H53D 0.9700 . ?
C54A C55A 1.474(10) . ?
C54A H54C 0.9700 . ?
C54A H54D 0.9700 . ?
C55A H55D 0.9600 . ?
C55A H55E 0.9600 . ?
C55A H55F 0.9600 . ?
C56A C57A 1.505(9) . ?
C56A H56C 0.9700 . ?
C56A H56D 0.9700 . ?
C57A C58A 1.486(10) . ?
C57A H57C 0.9700 . ?
C57A H57D 0.9700 . ?
C58A C59A 1.479(10) . ?
C58A H58C 0.9700 . ?
C58A H58D 0.9700 . ?
C59A H59D 0.9600 . ?
C59A H59E 0.9600 . ?
C59A H59F 0.9600 . ?
O11 C60 1.86(4) . ?
O11 H11A 0.8200 . ?
C60 C61 1.529(7) . ?
C60 H60A 0.9700 . ?
C60 H60B 0.9700 . ?
C61 H61A 0.9600 . ?
C61 H61B 0.9600 . ?
C61 H61C 0.9600 . ?
O11A C60A 1.57(2) . ?
O11A H11B 0.8199 . ?
C60A C61A 1.529(7) . ?
C60A H60C 0.9700 . ?
C60A H60D 0.9700 . ?
C61A H61D 0.9600 . ?
C61A H61E 0.9600 . ?
C61A H61F 0.9600 . ?
